data_6000074
loop_
_publ_author_name
'Boudaren, C.'
'Auffr\'edic, J. P.'
'Lou\"er, M.'
'Lou\"er, D.'

_publ_section_title
;
 Synthesis, structure determination from powder diffraction data, and
 thermal behavior of lead zirconium oaxalate hydrate Pb2Zr(C2O4)(4)center
 dot nH(2)O (3 < n < 9)
;
_journal_name_full 'Chemistry of Materials'
_journal_page_first 2324
_journal_page_last 2333
_journal_paper_doi 10.1021/cm001063j
_journal_volume 12
_journal_year 2000
_chemical_formula_sum 'C8 H12 O22 Pb2 Zr'
_space_group_IT_number 15
_space_group_name_Hall '-C 2yc'
_space_group_name_H-M_alt 'C 1 2/c 1'
_symmetry_cell_setting monoclinic
_symmetry_space_group_name_Hall '-C 2yc'
_symmetry_space_group_name_H-M 'C 1 2/c 1'
_cell_angle_alpha 90.000
_cell_angle_beta 121.19(4)
_cell_angle_gamma 90.000
_cell_formula_units_Z 4
_cell_length_a 9.537(1)
_cell_length_b 29.622(3)
_cell_length_c 8.9398(9)
_cell_measurement_wavelength 1.5406
_cell_volume 2160.5(3)
_refine_ls_number_reflns 1369
_cod_database_code 6000074

loop_
_symmetry_equiv_pos_as_xyz
x,y,z
-x,y,-z+1/2
-x,-y,-z
x,-y,z-1/2
x+1/2,y+1/2,z
-x+1/2,y+1/2,-z+1/2
-x+1/2,-y+1/2,-z
x+1/2,-y+1/2,z-1/2

loop_
_atom_site_type_symbol
_atom_site_label
_atom_site_fract_x
_atom_site_fract_y
_atom_site_fract_z
_atom_site_B_iso_or_equiv
_atom_site_attached_hydrogens
Pb Pb1 0.5 0.0264(1) 0.25 1.10(8) 0
Pb Pb2 0.0 0.2605(1) 0.25 1.10(8) 0
Zr Zr 0.0 0.1162(2) 0.75 0.5(2) 0
C C1 -0.104(2) 0.186(1) 0.918(3) 0.2(6) 0
C C2 0.079(2) 0.177(1) 1.060(2) 0.2(6) 0
O O1 -0.181(2) 0.2173(7) 0.942(5) 1.6(3) 0
O O2 -0.163(3) 0.1634(7) 0.779(2) 1.6(3) 0
O O3 0.137(3) 0.1488(8) 1.001(3) 1.6(3) 0
O O4 0.158(3) 0.1932(9) 1.212(2) 1.6(3) 0
C C3 0.180(2) 0.054(1) 0.628(1) 0.2(6) 0
C C4 0.287(2) 0.057(1) 0.831(1) 0.2(6) 0
O O5 0.053(2) 0.0774(8) 0.564(2) 1.6(3) 0
O O6 0.238(3) 0.0365(8) 0.543(3) 1.6(3) 0
O O7 0.429(2) 0.0404(9) 0.914(3) 1.6(3) 0
O O8 0.220(2) 0.0787(8) 0.898(3) 1.6(3) 0
O Ow1 0.5 0.116(2) 0.25 6(1) 2
O Ow2 0.023(6) 0.311(1) -0.013(6) 9(1) 2
O Ow3 0.228(4) 0.0535(8) 0.263(4) 1.0(9) 2
O Ow4 0.5 -0.241(2) 0.75 10(1) 2
